data_4518283
loop_
_publ_author_name
'Cametti, Georgia'
'Scheinost, Andreas C.'
'Churakov, Sergey V.'

_publ_section_title
;
 Structural Evolution of Ag-LEV Zeolite upon Heating: An In Situ
 Single-Crystal X-ray Diffraction (SC-XRD) and X-ray Absorption
 Spectroscopy (XAS) Study.
;
_journal_issue 49
_journal_name_full 'ACS omega'
_journal_page_first 31774
_journal_page_last 31783
_journal_paper_doi 10.1021/acsomega.0c04455
_journal_volume 5
_journal_year 2020
_chemical_formula_sum 'Ag3.41 O46.34 Si18'
_chemical_formula_weight 1614.95
_chemical_name_common Ag-levyne
_space_group_crystal_system trigonal
_space_group_IT_number 166
_space_group_name_Hall '-R 3 2"'
_space_group_name_H-M_alt 'R -3 m :H'
_atom_sites_solution_primary direct
_atom_sites_solution_secondary difmap
_audit_creation_method SHELXL-2014
_cell_angle_alpha 90
_cell_angle_beta 90
_cell_angle_gamma 120
_cell_formula_units_Z 3
_cell_length_a 13.3661(4)
_cell_length_b 13.3661(4)
_cell_length_c 22.6328(8)
_cell_measurement_reflns_used 3953
_cell_measurement_temperature 323(2)
_cell_measurement_theta_max 27.2
_cell_measurement_theta_min 2.5
_cell_volume 3501.70(19)
_computing_structure_refinement 'SHELXL-2014 (Sheldrick, 2014)'
_diffrn_ambient_temperature 323(2)
_diffrn_measured_fraction_theta_full 1.000
_diffrn_measured_fraction_theta_max 1.000
_diffrn_measurement_device_type 'APEX II'
_diffrn_radiation_type MoK\a
_diffrn_radiation_wavelength 0.71073
_diffrn_reflns_av_R_equivalents 0.0403
_diffrn_reflns_av_unetI/netI 0.0212
_diffrn_reflns_Laue_measured_fraction_full 1.000
_diffrn_reflns_Laue_measured_fraction_max 1.000
_diffrn_reflns_limit_h_max 17
_diffrn_reflns_limit_h_min -13
_diffrn_reflns_limit_k_max 16
_diffrn_reflns_limit_k_min -17
_diffrn_reflns_limit_l_max 20
_diffrn_reflns_limit_l_min -29
_diffrn_reflns_number 11930
_diffrn_reflns_point_group_measured_fraction_full 1.000
_diffrn_reflns_point_group_measured_fraction_max 1.000
_diffrn_reflns_theta_full 25.242
_diffrn_reflns_theta_max 27.304
_diffrn_reflns_theta_min 1.976
_diffrn_source 'fine-focus sealed tube'
_exptl_absorpt_coefficient_mu 1.998
_exptl_absorpt_correction_T_max 0.7455
_exptl_absorpt_correction_T_min 0.6637
_exptl_absorpt_correction_type multi-scan
_exptl_crystal_colour gray-yellowish
_exptl_crystal_density_diffrn 2.297
_exptl_crystal_description fragment
_exptl_crystal_F_000 2349
_exptl_crystal_size_max 0.180
_exptl_crystal_size_mid 0.150
_exptl_crystal_size_min 0.100
_refine_diff_density_max 1.046
_refine_diff_density_min -0.981
_refine_diff_density_rms 0.153
_refine_ls_extinction_method none
_refine_ls_goodness_of_fit_ref 1.033
_refine_ls_hydrogen_treatment undef
_refine_ls_matrix_type full
_refine_ls_number_parameters 96
_refine_ls_number_reflns 988
_refine_ls_number_restraints 0
_refine_ls_restrained_S_all 1.033
_refine_ls_R_factor_all 0.0660
_refine_ls_R_factor_gt 0.0597
_refine_ls_shift/su_max 0.000
_refine_ls_shift/su_mean 0.000
_refine_ls_structure_factor_coef Fsqd
_refine_ls_weighting_details 'w=1/[\s^2^(Fo^2^)+(0.1141P)^2^+37.3605P] where P=(Fo^2^+2Fc^2^)/3'
_refine_ls_weighting_scheme calc
_refine_ls_wR_factor_gt 0.1742
_refine_ls_wR_factor_ref 0.1805
_reflns_Friedel_coverage 0.000
_reflns_number_gt 873
_reflns_number_total 988
_reflns_threshold_expression 'I > 2\s(I)'
_cod_data_source_file ao0c04455_si_002.cif
_cod_data_source_block shelx
_cod_depositor_comments 'Adding full bibliography for 4518279--4518286.cif.'
_cod_original_cell_volume 3501.7(2)
_cod_database_code 4518283
_shelx_space_group_comment
;
The symmetry employed for this shelxl refinement is uniquely defined
by the following loop, which should always be used as a source of
symmetry information in preference to the above space-group names.
They are only intended as comments.
;
_shelxl_version_number 2014-1

loop_
_space_group_symop_operation_xyz
'x, y, z'
'-y, x-y, z'
'-x+y, -x, z'
'y, x, -z'
'x-y, -y, -z'
'-x, -x+y, -z'
'x+2/3, y+1/3, z+1/3'
'-y+2/3, x-y+1/3, z+1/3'
'-x+y+2/3, -x+1/3, z+1/3'
'y+2/3, x+1/3, -z+1/3'
'x-y+2/3, -y+1/3, -z+1/3'
'-x+2/3, -x+y+1/3, -z+1/3'
'x+1/3, y+2/3, z+2/3'
'-y+1/3, x-y+2/3, z+2/3'
'-x+y+1/3, -x+2/3, z+2/3'
'y+1/3, x+2/3, -z+2/3'
'x-y+1/3, -y+2/3, -z+2/3'
'-x+1/3, -x+y+2/3, -z+2/3'
'-x, -y, -z'
'y, -x+y, -z'
'x-y, x, -z'
'-y, -x, z'
'-x+y, y, z'
'x, x-y, z'
'-x+2/3, -y+1/3, -z+1/3'
'y+2/3, -x+y+1/3, -z+1/3'
'x-y+2/3, x+1/3, -z+1/3'
'-y+2/3, -x+1/3, z+1/3'
'-x+y+2/3, y+1/3, z+1/3'
'x+2/3, x-y+1/3, z+1/3'
'-x+1/3, -y+2/3, -z+2/3'
'y+1/3, -x+y+2/3, -z+2/3'
'x-y+1/3, x+2/3, -z+2/3'
'-y+1/3, -x+2/3, z+2/3'
'-x+y+1/3, y+2/3, z+2/3'
'x+1/3, x-y+2/3, z+2/3'

loop_
_atom_site_label
_atom_site_type_symbol
_atom_site_fract_x
_atom_site_fract_y
_atom_site_fract_z
_atom_site_U_iso_or_equiv
_atom_site_adp_type
_atom_site_occupancy
_atom_site_site_symmetry_order
_atom_site_calc_flag
_atom_site_refinement_flags_posn
_atom_site_refinement_flags_adp
_atom_site_refinement_flags_occupancy
_atom_site_disorder_assembly
_atom_site_disorder_group
T1 Si 0.00012(9) 0.23115(9) 0.07055(5) 0.0182(4) Uani 1 1 d . . . . .
T2 Si 0.23917(10) 0.0000 0.5000 0.0158(4) Uani 1 2 d S T P . .
O1 O 0.0348(3) 0.3504(3) 0.10739(15) 0.0350(8) Uani 1 1 d . . . . .
O2 O 0.0908(2) 0.1816(4) 0.0853(2) 0.0310(10) Uani 1 2 d S T P . .
O3 O 0.1284(2) 0.2568(5) -0.0928(2) 0.0351(11) Uani 1 2 d S T P . .
O4 O 0.2601(4) 0.0000 0.0000 0.0327(11) Uani 1 2 d S T P . .
O5 O 0.2229(2) 0.4458(4) 0.1789(2) 0.0341(11) Uani 1 2 d S T P . .
Ag1 Ag 0.0000 0.0000 0.14190(17) 0.0323(17) Uiso 0.388(15) 6 d S . . . .
Ag1A Ag 0.0000 0.0000 0.122(3) 0.139(16) Uiso 0.109(17) 6 d S . . . .
Ag2 Ag 0.3333 0.6667 0.1571(5) 0.017(3) Uiso 0.086(4) 6 d S . . . .
Ag2A Ag 0.3333 0.6667 0.1255(9) 0.042(6) Uiso 0.068(6) 6 d S . . . .
Ag2B Ag 0.3333 0.6667 0.2678(12) 0.121(11) Uiso 0.108(8) 6 d S . . . .
Ag4 Ag -0.0057(17) 0.4972(8) 0.0537(6) 0.064(6) Uiso 0.066(5) 2 d S . . . .
Ag4A Ag -0.0700(11) 0.4650(6) 0.0746(5) 0.062(5) Uiso 0.077(4) 2 d S . . . .
Ag4B Ag 0.0656(18) 0.5328(9) 0.0457(7) 0.097(7) Uiso 0.087(6) 2 d S . . . .
Ag4D Ag 0.000(5) 0.558(4) 0.0200(18) 0.12(2) Uiso 0.026(3) 1 d . . . . .
Ag4E Ag -0.101(6) 0.449(3) 0.028(3) 0.140 Uiso 0.033(4) 2 d S U . . .
W1 O 0.2577(4) 0.5154(7) -0.1189(4) 0.091(3) Uani 1 2 d S T P . .
W1A O 0.215(4) 0.430(8) -0.139(4) 0.140 Uiso 0.17(3) 2 d S U . . .
W3 O 0.147(3) 0.522(3) 0.0044(17) 0.140 Uiso 0.279(16) 1 d . U . . .

loop_
_atom_site_aniso_label
_atom_site_aniso_U_11
_atom_site_aniso_U_22
_atom_site_aniso_U_33
_atom_site_aniso_U_23
_atom_site_aniso_U_13
_atom_site_aniso_U_12
T1 0.0167(6) 0.0170(6) 0.0183(6) -0.0028(4) -0.0005(4) 0.0065(4)
T2 0.0133(6) 0.0129(7) 0.0210(8) 0.0018(5) 0.0009(2) 0.0065(4)
O1 0.042(2) 0.0249(16) 0.0333(16) -0.0092(13) -0.0057(14) 0.0135(15)
O2 0.0261(16) 0.037(3) 0.034(2) -0.001(2) -0.0006(10) 0.0183(13)
O3 0.0260(16) 0.053(3) 0.035(2) 0.012(2) 0.0058(11) 0.0263(16)
O4 0.039(2) 0.037(3) 0.021(2) 0.0011(18) 0.0006(9) 0.0183(13)
O5 0.0223(15) 0.041(3) 0.045(3) -0.002(2) -0.0008(11) 0.0206(14)
W1 0.139(7) 0.046(4) 0.059(4) 0.008(3) 0.0040(17) 0.023(2)

loop_
_atom_type_symbol
_atom_type_description
_atom_type_scat_dispersion_real
_atom_type_scat_dispersion_imag
_atom_type_scat_source
O O 0.0106 0.0060 'International Tables Vol C Tables 4.2.6.8 and 6.1.1.4'
Si Si 0.0817 0.0704 'International Tables Vol C Tables 4.2.6.8 and 6.1.1.4'
Ag Ag -0.8971 1.1015 'International Tables Vol C Tables 4.2.6.8 and 6.1.1.4'

loop_
_geom_angle_atom_site_label_1
_geom_angle_atom_site_label_2
_geom_angle_atom_site_label_3
_geom_angle
_geom_angle_site_symmetry_1
_geom_angle_site_symmetry_3
_geom_angle_publ_flag
O4 T1 O1 107.3(2) 2 . ?
O4 T1 O3 111.61(18) 2 21 ?
O1 T1 O3 108.8(2) . 21 ?
O4 T1 O2 111.8(2) 2 . ?
O1 T1 O2 111.8(2) . . ?
O3 T1 O2 105.5(2) 21 . ?
O4 T1 Ag4D 54.3(9) 2 24_565 ?
O1 T1 Ag4D 54.8(9) . 24_565 ?
O3 T1 Ag4D 113.7(11) 21 24_565 ?
O2 T1 Ag4D 140.7(11) . 24_565 ?
O1 T2 O1 112.2(3) 8 18_545 ?
O1 T2 O5 107.1(2) 8 33_545 ?
O1 T2 O5 112.1(2) 18_545 33_545 ?
O1 T2 O5 112.1(2) 8 8 ?
O1 T2 O5 107.1(2) 18_545 8 ?
O5 T2 O5 106.2(4) 33_545 8 ?
T2 O1 T1 147.0(2) 15_554 . ?
T2 O1 Ag4D 119.5(11) 15_554 24_565 ?
T1 O1 Ag4D 92.5(11) . 24_565 ?
T2 O1 Ag4 97.3(3) 15_554 . ?
T1 O1 Ag4 115.6(3) . . ?
Ag4D O1 Ag4 24.6(10) 24_565 . ?
T1 O2 T1 133.5(3) . 23 ?
T1 O2 Ag1A 113.0(2) . . ?
T1 O2 Ag1A 113.0(2) 23 . ?
T1 O2 Ag1 113.25(16) . . ?
T1 O2 Ag1 113.26(16) 23 . ?
Ag1A O2 Ag1 10.0(17) . . ?
T1 O3 T1 138.5(3) 6 20 ?
T1 O4 T1 152.7(4) 4 3 ?
T1 O4 Ag4D 114.2(10) 4 22_655 ?
T1 O4 Ag4D 93.1(9) 3 22_655 ?
T1 O4 Ag4D 93.1(9) 4 21_655 ?
T1 O4 Ag4D 114.2(10) 3 21_655 ?
Ag4D O4 Ag4D 21.1(19) 22_655 21_655 ?
T2 O5 T2 155.4(3) 15_554 32 ?
T2 O5 Ag4B 97.91(19) 15_554 27 ?
T2 O5 Ag4B 97.91(19) 32 27 ?
T2 O5 Ag2 97.20(19) 15_554 25_565 ?
T2 O5 Ag2 97.21(19) 32 25_565 ?
Ag4B O5 Ag2 103.8(6) 27 25_565 ?
W1 Ag1 W1 78.4(3) 8 7_445 ?
W1 Ag1 W1 78.3(3) 8 9_455 ?
W1 Ag1 W1 78.3(3) 7_445 9_455 ?
W1 Ag1 O2 92.55(17) 8 3 ?
W1 Ag1 O2 92.55(17) 7_445 3 ?
W1 Ag1 O2 168.2(3) 9_455 3 ?
W1 Ag1 O2 168.2(3) 8 2 ?
W1 Ag1 O2 92.55(17) 7_445 2 ?
W1 Ag1 O2 92.55(17) 9_455 2 ?
O2 Ag1 O2 95.39(18) 3 2 ?
W1 Ag1 O2 92.55(17) 8 . ?
W1 Ag1 O2 168.2(3) 7_445 . ?
W1 Ag1 O2 92.55(17) 9_455 . ?
O2 Ag1 O2 95.39(18) 3 . ?
O2 Ag1 O2 95.39(18) 2 . ?
O2 Ag1A O2 107.5(19) 3 2 ?
O2 Ag1A O2 107.5(19) 3 . ?
O2 Ag1A O2 107.5(19) 2 . ?
Ag2 Ag2 Ag2A 179.984(2) 25_565 . ?
Ag2 Ag2 Ag2A 0.010(1) 25_565 25_565 ?
Ag2A Ag2 Ag2A 180.0 . 25_565 ?
Ag2 Ag2 Ag2B 179.980(3) 25_565 25_565 ?
Ag2A Ag2 Ag2B 0.003(2) . 25_565 ?
Ag2A Ag2 Ag2B 180.0 25_565 25_565 ?
Ag2 Ag2 Ag2B 0.016(2) 25_565 . ?
Ag2A Ag2 Ag2B 180.0 . . ?
Ag2A Ag2 Ag2B 0.006(1) 25_565 . ?
Ag2B Ag2 Ag2B 180.0 25_565 . ?
Ag2 Ag2 O5 91.4(3) 25_565 27 ?
Ag2A Ag2 O5 88.6(3) . 27 ?
Ag2A Ag2 O5 91.4(3) 25_565 27 ?
Ag2B Ag2 O5 88.6(3) 25_565 27 ?
Ag2B Ag2 O5 91.4(3) . 27 ?
Ag2 Ag2 O5 91.4(3) 25_565 26_455 ?
Ag2A Ag2 O5 88.6(3) . 26_455 ?
Ag2A Ag2 O5 91.4(3) 25_565 26_455 ?
Ag2B Ag2 O5 88.6(3) 25_565 26_455 ?
Ag2B Ag2 O5 91.4(3) . 26_455 ?
O5 Ag2 O5 119.94(2) 27 26_455 ?
Ag2 Ag2 O5 91.4(3) 25_565 25_565 ?
Ag2A Ag2 O5 88.6(3) . 25_565 ?
Ag2A Ag2 O5 91.4(3) 25_565 25_565 ?
Ag2B Ag2 O5 88.6(3) 25_565 25_565 ?
Ag2B Ag2 O5 91.4(3) . 25_565 ?
O5 Ag2 O5 119.94(2) 27 25_565 ?
O5 Ag2 O5 119.94(2) 26_455 25_565 ?
Ag2 Ag2A Ag2 0.006(1) . 25_565 ?
Ag2 Ag2A Ag2B 180.0 . 25_565 ?
Ag2 Ag2A Ag2B 179.989(1) 25_565 25_565 ?
Ag2 Ag2A Ag2A 0.004(2) . 25_565 ?
Ag2 Ag2A Ag2A 0.0 25_565 25_565 ?
Ag2B Ag2A Ag2A 180.0 25_565 25_565 ?
Ag2 Ag2A Ag2B 0.000(4) . . ?
Ag2 Ag2A Ag2B 0.006(1) 25_565 . ?
Ag2B Ag2A Ag2B 180.0 25_565 . ?
Ag2A Ag2A Ag2B 0.004(1) 25_565 . ?
Ag2A Ag2B Ag2 0.0 25_565 25_565 ?
Ag2A Ag2B Ag2 0.005(1) 25_565 . ?
Ag2 Ag2B Ag2 0.0 25_565 . ?
Ag2A Ag2B Ag4B 98.2(6) 25_565 25_565 ?
Ag2 Ag2B Ag4B 98.2(6) 25_565 25_565 ?
Ag2 Ag2B Ag4B 98.2(6) . 25_565 ?
Ag2A Ag2B Ag4B 98.2(6) 25_565 27 ?
Ag2 Ag2B Ag4B 98.2(6) 25_565 27 ?
Ag2 Ag2B Ag4B 98.2(6) . 27 ?
Ag4B Ag2B Ag4B 118.0(3) 25_565 27 ?
Ag2A Ag2B Ag4B 98.2(6) 25_565 26_455 ?
Ag2 Ag2B Ag4B 98.2(6) 25_565 26_455 ?
Ag2 Ag2B Ag4B 98.2(6) . 26_455 ?
Ag4B Ag2B Ag4B 118.0(3) 25_565 26_455 ?
Ag4B Ag2B Ag4B 118.0(3) 27 26_455 ?
Ag2A Ag2B Ag2A 0.005(1) 25_565 . ?
Ag2 Ag2B Ag2A 0.003(1) 25_565 . ?
Ag2 Ag2B Ag2A 0.0 . . ?
Ag4B Ag2B Ag2A 98.2(6) 25_565 . ?
Ag4B Ag2B Ag2A 98.2(6) 27 . ?
Ag4B Ag2B Ag2A 98.2(6) 26_455 . ?
Ag4B Ag4 Ag4A 160(2) . . ?
Ag4B Ag4 Ag4D 78(3) . 24_565 ?
Ag4A Ag4 Ag4D 115(3) . 24_565 ?
Ag4B Ag4 Ag4D 78(3) . . ?
Ag4A Ag4 Ag4D 115(3) . . ?
Ag4D Ag4 Ag4D 90(4) 24_565 . ?
Ag4B Ag4 Ag4E 140(3) . . ?
Ag4A Ag4 Ag4E 60(3) . . ?
Ag4D Ag4 Ag4E 74(3) 24_565 . ?
Ag4D Ag4 Ag4E 74(3) . . ?
Ag4B Ag4 Ag4D 77(2) . 19_565 ?
Ag4A Ag4 Ag4D 121(2) . 19_565 ?
Ag4D Ag4 Ag4D 21(2) 24_565 19_565 ?
Ag4D Ag4 Ag4D 70(3) . 19_565 ?
Ag4E Ag4 Ag4D 67(3) . 19_565 ?
Ag4B Ag4 Ag4D 77(2) . 6 ?
Ag4A Ag4 Ag4D 121(2) . 6 ?
Ag4D Ag4 Ag4D 70(3) 24_565 6 ?
Ag4D Ag4 Ag4D 21(2) . 6 ?
Ag4E Ag4 Ag4D 67(3) . 6 ?
Ag4D Ag4 Ag4D 50(3) 19_565 6 ?
Ag4B Ag4 W3 26.8(13) . 24_565 ?
Ag4A Ag4 W3 161.6(9) . 24_565 ?
Ag4D Ag4 W3 80(3) 24_565 24_565 ?
Ag4D Ag4 W3 51(3) . 24_565 ?
Ag4E Ag4 W3 118(3) . 24_565 ?
Ag4D Ag4 W3 69(2) 19_565 24_565 ?
Ag4D Ag4 W3 52(2) 6 24_565 ?
Ag4B Ag4 W3 26.8(13) . . ?
Ag4A Ag4 W3 161.6(9) . . ?
Ag4D Ag4 W3 51(3) 24_565 . ?
Ag4D Ag4 W3 80(3) . . ?
Ag4E Ag4 W3 118(3) . . ?
Ag4D Ag4 W3 52(2) 19_565 . ?
Ag4D Ag4 W3 69(2) 6 . ?
W3 Ag4 W3 36.7(19) 24_565 . ?
Ag4B Ag4 W3 126.5(18) . 19_565 ?
Ag4A Ag4 W3 72.2(16) . 19_565 ?
Ag4D Ag4 W3 81(3) 24_565 19_565 ?
Ag4D Ag4 W3 53(3) . 19_565 ?
Ag4E Ag4 W3 21.4(18) . 19_565 ?
Ag4D Ag4 W3 68(2) 19_565 19_565 ?
Ag4D Ag4 W3 50(2) 6 19_565 ?
W3 Ag4 W3 101.1(15) 24_565 19_565 ?
W3 Ag4 W3 113.0(13) . 19_565 ?
Ag4B Ag4 W3 126.5(18) . 6 ?
Ag4A Ag4 W3 72.2(16) . 6 ?
Ag4D Ag4 W3 53(3) 24_565 6 ?
Ag4D Ag4 W3 81(3) . 6 ?
Ag4E Ag4 W3 21.4(18) . 6 ?
Ag4D Ag4 W3 50(2) 19_565 6 ?
Ag4D Ag4 W3 68(2) 6 6 ?
W3 Ag4 W3 113.0(13) 24_565 6 ?
W3 Ag4 W3 101.1(15) . 6 ?
W3 Ag4 W3 36.6(17) 19_565 6 ?
Ag4B Ag4 Ag4E 44(2) . 19_565 ?
Ag4A Ag4 Ag4E 156(3) . 19_565 ?
Ag4D Ag4 Ag4E 52(3) 24_565 19_565 ?
Ag4D Ag4 Ag4E 52(3) . 19_565 ?
Ag4E Ag4 Ag4E 96(3) . 19_565 ?
Ag4D Ag4 Ag4E 39(2) 19_565 19_565 ?
Ag4D Ag4 Ag4E 39(2) 6 19_565 ?
W3 Ag4 Ag4E 29.9(14) 24_565 19_565 ?
W3 Ag4 Ag4E 29.9(14) . 19_565 ?
W3 Ag4 Ag4E 85(2) 19_565 19_565 ?
W3 Ag4 Ag4E 85(2) 6 19_565 ?
Ag4 Ag4A Ag4E 76(4) . . ?
Ag4 Ag4A Ag4D 36.0(19) . 24_565 ?
Ag4E Ag4A Ag4D 57(3) . 24_565 ?
Ag4 Ag4A Ag4D 36.0(19) . . ?
Ag4E Ag4A Ag4D 57(3) . . ?
Ag4D Ag4A Ag4D 55(3) 24_565 . ?
Ag4 Ag4A Ag4B 9.8(12) . . ?
Ag4E Ag4A Ag4B 86(4) . . ?
Ag4D Ag4A Ag4B 42.7(19) 24_565 . ?
Ag4D Ag4A Ag4B 42.7(18) . . ?
Ag4 Ag4A W3 84.3(16) . 19_565 ?
Ag4E Ag4A W3 20.5(15) . 19_565 ?
Ag4D Ag4A W3 74.3(19) 24_565 19_565 ?
Ag4D Ag4A W3 55(2) . 19_565 ?
Ag4B Ag4A W3 93.6(13) . 19_565 ?
Ag4 Ag4A W3 84.3(16) . 6 ?
Ag4E Ag4A W3 20.5(15) . 6 ?
Ag4D Ag4A W3 55(2) 24_565 6 ?
Ag4D Ag4A W3 74.3(19) . 6 ?
Ag4B Ag4A W3 93.6(13) . 6 ?
W3 Ag4A W3 38.3(18) 19_565 6 ?
Ag4 Ag4A Ag4D 40.7(16) . 6 ?
Ag4E Ag4A Ag4D 43(3) . 6 ?
Ag4D Ag4A Ag4D 48(2) 24_565 6 ?
Ag4D Ag4A Ag4D 15(2) . 6 ?
Ag4B Ag4A Ag4D 49.4(15) . 6 ?
W3 Ag4A Ag4D 44.5(17) 19_565 6 ?
W3 Ag4A Ag4D 59.7(17) 6 6 ?
Ag4 Ag4A Ag4D 40.7(16) . 19_565 ?
Ag4E Ag4A Ag4D 43(3) . 19_565 ?
Ag4D Ag4A Ag4D 15(2) 24_565 19_565 ?
Ag4D Ag4A Ag4D 48(2) . 19_565 ?
Ag4B Ag4A Ag4D 49.4(15) . 19_565 ?
W3 Ag4A Ag4D 59.7(17) 19_565 19_565 ?
W3 Ag4A Ag4D 44.5(17) 6 19_565 ?
Ag4D Ag4A Ag4D 37(2) 6 19_565 ?
Ag4 Ag4A Ag4B 56.5(13) . 19_565 ?
Ag4E Ag4A Ag4B 20(3) . 19_565 ?
Ag4D Ag4A Ag4B 41.4(16) 24_565 19_565 ?
Ag4D Ag4A Ag4B 41.4(16) . 19_565 ?
Ag4B Ag4A Ag4B 66.3(9) . 19_565 ?
W3 Ag4A Ag4B 33.1(10) 19_565 19_565 ?
W3 Ag4A Ag4B 33.1(10) 6 19_565 ?
Ag4D Ag4A Ag4B 26.8(12) 6 19_565 ?
Ag4D Ag4A Ag4B 26.8(12) 19_565 19_565 ?
Ag4 Ag4A Ag4 40.8(14) . 19_565 ?
Ag4E Ag4A Ag4 36(3) . 19_565 ?
Ag4D Ag4A Ag4 31.8(14) 24_565 19_565 ?
Ag4D Ag4A Ag4 31.8(14) . 19_565 ?
Ag4B Ag4A Ag4 50.6(8) . 19_565 ?
W3 Ag4A Ag4 46.5(11) 19_565 19_565 ?
W3 Ag4A Ag4 46.5(11) 6 19_565 ?
Ag4D Ag4A Ag4 19.0(11) 6 19_565 ?
Ag4D Ag4A Ag4 19.0(11) 19_565 19_565 ?
Ag4B Ag4A Ag4 15.7(4) 19_565 19_565 ?
Ag4 Ag4A Ag4E 17.1(18) . 19_565 ?
Ag4E Ag4A Ag4E 59(4) . 19_565 ?
Ag4D Ag4A Ag4E 28.4(16) 24_565 19_565 ?
Ag4D Ag4A Ag4E 28.4(16) . 19_565 ?
Ag4B Ag4A Ag4E 27.0(15) . 19_565 ?
W3 Ag4A Ag4E 68.2(18) 19_565 19_565 ?
W3 Ag4A Ag4E 68.2(18) 6 19_565 ?
Ag4D Ag4A Ag4E 26.8(15) 6 19_565 ?
Ag4D Ag4A Ag4E 26.8(15) 19_565 19_565 ?
Ag4B Ag4A Ag4E 39.3(15) 19_565 19_565 ?
Ag4 Ag4A Ag4E 23.6(15) 19_565 19_565 ?
Ag4 Ag4B Ag4D 60(2) . 24_565 ?
Ag4 Ag4B Ag4D 60(2) . . ?
Ag4D Ag4B Ag4D 78(4) 24_565 . ?
Ag4 Ag4B W3 138(2) . 24_565 ?
Ag4D Ag4B W3 113(3) 24_565 24_565 ?
Ag4D Ag4B W3 79(3) . 24_565 ?
Ag4 Ag4B W3 138(2) . . ?
Ag4D Ag4B W3 79(3) 24_565 . ?
Ag4D Ag4B W3 112(3) . . ?
W3 Ag4B W3 55(3) 24_565 . ?
Ag4 Ag4B Ag4A 10.3(12) . . ?
Ag4D Ag4B Ag4A 67(2) 24_565 . ?
Ag4D Ag4B Ag4A 67(2) . . ?
W3 Ag4B Ag4A 145.1(16) 24_565 . ?
W3 Ag4B Ag4A 145.1(16) . . ?
Ag4 Ag4B Ag4E 116(3) . 19_565 ?
Ag4D Ag4B Ag4E 72(3) 24_565 19_565 ?
Ag4D Ag4B Ag4E 72(3) . 19_565 ?
W3 Ag4B Ag4E 40.8(18) 24_565 19_565 ?
W3 Ag4B Ag4E 40.8(18) . 19_565 ?
Ag4A Ag4B Ag4E 126(3) . 19_565 ?
Ag4 Ag4B Ag4D 77(2) . 19_565 ?
Ag4D Ag4B Ag4D 26(3) 24_565 19_565 ?
Ag4D Ag4B Ag4D 68(3) . 19_565 ?
W3 Ag4B Ag4D 87(2) 24_565 19_565 ?
W3 Ag4B Ag4D 64(2) . 19_565 ?
Ag4A Ag4B Ag4D 86(2) . 19_565 ?
Ag4E Ag4B Ag4D 47(2) 19_565 19_565 ?
Ag4 Ag4B Ag4D 77(2) . 6 ?
Ag4D Ag4B Ag4D 68(3) 24_565 6 ?
Ag4D Ag4B Ag4D 26(3) . 6 ?
W3 Ag4B Ag4D 64(2) 24_565 6 ?
W3 Ag4B Ag4D 87(2) . 6 ?
Ag4A Ag4B Ag4D 86(2) . 6 ?
Ag4E Ag4B Ag4D 47(2) 19_565 6 ?
Ag4D Ag4B Ag4D 50(3) 19_565 6 ?
Ag4 Ag4B Ag4E 24(2) . . ?
Ag4D Ag4B Ag4E 46(2) 24_565 . ?
Ag4D Ag4B Ag4E 46(2) . . ?
W3 Ag4B Ag4E 119(2) 24_565 . ?
W3 Ag4B Ag4E 119(2) . . ?
Ag4A Ag4B Ag4E 34(2) . . ?
Ag4E Ag4B Ag4E 92(3) 19_565 . ?
Ag4D Ag4B Ag4E 55(3) 19_565 . ?
Ag4D Ag4B Ag4E 55(3) 6 . ?
Ag4 Ag4B Ag4 85.2(17) . 19_565 ?
Ag4D Ag4B Ag4 50.6(19) 24_565 19_565 ?
Ag4D Ag4B Ag4 50.6(19) . 19_565 ?
W3 Ag4B Ag4 65.7(17) 24_565 19_565 ?
W3 Ag4B Ag4 65.7(17) . 19_565 ?
Ag4A Ag4B Ag4 95.5(12) . 19_565 ?
Ag4E Ag4B Ag4 31(2) 19_565 19_565 ?
Ag4D Ag4B Ag4 26.6(15) 19_565 19_565 ?
Ag4D Ag4B Ag4 26.6(15) 6 19_565 ?
Ag4E Ag4B Ag4 61(2) . 19_565 ?
Ag4 Ag4B O5 90.1(16) . 26_455 ?
Ag4D Ag4B O5 127(2) 24_565 26_455 ?
Ag4D Ag4B O5 127(2) . 26_455 ?
W3 Ag4B O5 118.3(18) 24_565 26_455 ?
W3 Ag4B O5 118.3(18) . 26_455 ?
Ag4A Ag4B O5 79.8(7) . 26_455 ?
Ag4E Ag4B O5 154(3) 19_565 26_455 ?
Ag4D Ag4B O5 151.5(16) 19_565 26_455 ?
Ag4D Ag4B O5 151.5(16) 6 26_455 ?
Ag4E Ag4B O5 114(2) . 26_455 ?
Ag4 Ag4B O5 175.3(13) 19_565 26_455 ?
Ag4D Ag4D Ag4 135(2) 6 . ?
Ag4D Ag4D Ag4B 118(6) 6 . ?
Ag4 Ag4D Ag4B 42(2) . . ?
Ag4D Ag4D Ag4E 97(7) 6 . ?
Ag4 Ag4D Ag4E 58(4) . . ?
Ag4B Ag4D Ag4E 96(4) . . ?
Ag4D Ag4D Ag4D 90.000(9) 6 24_565 ?
Ag4 Ag4D Ag4D 45(2) . 24_565 ?
Ag4B Ag4D Ag4D 51(2) . 24_565 ?
Ag4E Ag4D Ag4D 57(3) . 24_565 ?
Ag4D Ag4D Ag4A 138(6) 6 . ?
Ag4 Ag4D Ag4A 28.6(17) . . ?
Ag4B Ag4D Ag4A 70(2) . . ?
Ag4E Ag4D Ag4A 41(3) . . ?
Ag4D Ag4D Ag4A 62.5(14) 24_565 . ?
Ag4D Ag4D W3 78(7) 6 24_565 ?
Ag4 Ag4D W3 100(4) . 24_565 ?
Ag4B Ag4D W3 58(2) . 24_565 ?
Ag4E Ag4D W3 144(4) . 24_565 ?
Ag4D Ag4D W3 87.5(16) 24_565 24_565 ?
Ag4A Ag4D W3 127(3) . 24_565 ?
Ag4D Ag4D Ag4E 52(6) 6 19_565 ?
Ag4 Ag4D Ag4E 99(4) . 19_565 ?
Ag4B Ag4D Ag4E 67(3) . 19_565 ?
Ag4E Ag4D Ag4E 113(4) . 19_565 ?
Ag4D Ag4D Ag4E 64.3(19) 24_565 19_565 ?
Ag4A Ag4D Ag4E 125(3) . 19_565 ?
W3 Ag4D Ag4E 38(2) 24_565 19_565 ?
Ag4D Ag4D Ag4D 60(3) 6 19_565 ?
Ag4 Ag4D Ag4D 75(3) . 19_565 ?
Ag4B Ag4D Ag4D 73(3) . 19_565 ?
Ag4E Ag4D Ag4D 66(4) . 19_565 ?
Ag4D Ag4D Ag4D 30(3) 24_565 19_565 ?
Ag4A Ag4D Ag4D 89(3) . 19_565 ?
W3 Ag4D Ag4D 82(4) 24_565 19_565 ?
Ag4E Ag4D Ag4D 47(3) 19_565 19_565 ?
Ag4D Ag4D W3 72(7) 6 19_565 ?
Ag4 Ag4D W3 97(4) . 19_565 ?
Ag4B Ag4D W3 135(4) . 19_565 ?
Ag4E Ag4D W3 40(3) . 19_565 ?
Ag4D Ag4D W3 87.5(16) 24_565 19_565 ?
Ag4A Ag4D W3 75(3) . 19_565 ?
W3 Ag4D W3 150(3) 24_565 19_565 ?
Ag4E Ag4D W3 115(3) 19_565 19_565 ?
Ag4D Ag4D W3 79(4) 19_565 19_565 ?
Ag4D Ag4D Ag4 24.9(16) 6 19_565 ?
Ag4 Ag4D Ag4 110(3) . 19_565 ?
Ag4B Ag4D Ag4 98(3) . 19_565 ?
Ag4E Ag4D Ag4 85(4) . 19_565 ?
Ag4D Ag4D Ag4 65.2(15) 24_565 19_565 ?
Ag4A Ag4D Ag4 120(3) . 19_565 ?
W3 Ag4D Ag4 76(2) 24_565 19_565 ?
Ag4E Ag4D Ag4 40(3) 19_565 19_565 ?
Ag4D Ag4D Ag4 34.8(18) 19_565 19_565 ?
W3 Ag4D Ag4 75(2) 19_565 19_565 ?
Ag4D Ag4D Ag4B 36(4) 6 19_565 ?
Ag4 Ag4D Ag4B 104(3) . 19_565 ?
Ag4B Ag4D Ag4B 112(3) . 19_565 ?
Ag4E Ag4D Ag4B 62(4) . 19_565 ?
Ag4D Ag4D Ag4B 65.2(15) 24_565 19_565 ?
Ag4A Ag4D Ag4B 102(3) . 19_565 ?
W3 Ag4D Ag4B 103(3) 24_565 19_565 ?
Ag4E Ag4D Ag4B 66(3) 19_565 19_565 ?
Ag4D Ag4D Ag4B 40(2) 19_565 19_565 ?
W3 Ag4D Ag4B 48.7(18) 19_565 19_565 ?
Ag4 Ag4D Ag4B 26.5(8) 19_565 19_565 ?
Ag4A Ag4E W3 140(3) . 19_565 ?
Ag4A Ag4E W3 140(3) . 6 ?
W3 Ag4E W3 75(6) 19_565 6 ?
Ag4A Ag4E Ag4 44(3) . . ?
W3 Ag4E Ag4 135(4) 19_565 . ?
W3 Ag4E Ag4 135(4) 6 . ?
Ag4A Ag4E Ag4D 82(5) . 24_565 ?
W3 Ag4E Ag4D 129(6) 19_565 24_565 ?
W3 Ag4E Ag4D 88(4) 6 24_565 ?
Ag4 Ag4E Ag4D 48(3) . 24_565 ?
Ag4A Ag4E Ag4D 82(5) . . ?
W3 Ag4E Ag4D 88(4) 19_565 . ?
W3 Ag4E Ag4D 129(6) 6 . ?
Ag4 Ag4E Ag4D 48(3) . . ?
Ag4D Ag4E Ag4D 66(5) 24_565 . ?
Ag4A Ag4E Ag4B 147(6) . 19_565 ?
W3 Ag4E Ag4B 59(4) 19_565 19_565 ?
W3 Ag4E Ag4B 59(4) 6 19_565 ?
Ag4 Ag4E Ag4B 104(4) . 19_565 ?
Ag4D Ag4E Ag4B 71(3) 24_565 19_565 ?
Ag4D Ag4E Ag4B 71(3) . 19_565 ?
Ag4A Ag4E Ag4D 112(5) . 6 ?
W3 Ag4E Ag4D 69(4) 19_565 6 ?
W3 Ag4E Ag4D 100(5) 6 6 ?
Ag4 Ag4E Ag4D 73(4) . 6 ?
Ag4D Ag4E Ag4D 67(4) 24_565 6 ?
Ag4D Ag4E Ag4D 30(3) . 6 ?
Ag4B Ag4E Ag4D 41(2) 19_565 6 ?
Ag4A Ag4E Ag4D 112(5) . 19_565 ?
W3 Ag4E Ag4D 100(5) 19_565 19_565 ?
W3 Ag4E Ag4D 69(4) 6 19_565 ?
Ag4 Ag4E Ag4D 73(4) . 19_565 ?
Ag4D Ag4E Ag4D 30(3) 24_565 19_565 ?
Ag4D Ag4E Ag4D 67(4) . 19_565 ?
Ag4B Ag4E Ag4D 41(2) 19_565 19_565 ?
Ag4D Ag4E Ag4D 51(4) 6 19_565 ?
Ag4A Ag4E Ag4B 59(3) . . ?
W3 Ag4E Ag4B 126(4) 19_565 . ?
W3 Ag4E Ag4B 126(4) 6 . ?
Ag4 Ag4E Ag4B 16.0(15) . . ?
Ag4D Ag4E Ag4B 38(3) 24_565 . ?
Ag4D Ag4E Ag4B 38(3) . . ?
Ag4B Ag4E Ag4B 88(3) 19_565 . ?
Ag4D Ag4E Ag4B 59(3) 6 . ?
Ag4D Ag4E Ag4B 59(3) 19_565 . ?
Ag4A Ag4E Ag4 127(5) . 19_565 ?
W3 Ag4E Ag4 74(4) 19_565 19_565 ?
W3 Ag4E Ag4 74(4) 6 19_565 ?
Ag4 Ag4E Ag4 84(3) . 19_565 ?
Ag4D Ag4E Ag4 55(3) 24_565 19_565 ?
Ag4D Ag4E Ag4 55(3) . 19_565 ?
Ag4B Ag4E Ag4 19.9(10) 19_565 19_565 ?
Ag4D Ag4E Ag4 28.8(19) 6 19_565 ?
Ag4D Ag4E Ag4 28.8(19) 19_565 19_565 ?
Ag4B Ag4E Ag4 68(2) . 19_565 ?
Ag4A Ag4E Ag4E 100(5) . 19_565 ?
W3 Ag4E Ag4E 96(5) 19_565 19_565 ?
W3 Ag4E Ag4E 96(5) 6 19_565 ?
Ag4 Ag4E Ag4E 56(3) . 19_565 ?
Ag4D Ag4E Ag4E 38(2) 24_565 19_565 ?
Ag4D Ag4E Ag4E 38(2) . 19_565 ?
Ag4B Ag4E Ag4E 48(2) 19_565 19_565 ?
Ag4D Ag4E Ag4E 29(2) 6 19_565 ?
Ag4D Ag4E Ag4E 29(2) 19_565 19_565 ?
Ag4B Ag4E Ag4E 40(2) . 19_565 ?
Ag4 Ag4E Ag4E 27.7(17) 19_565 19_565 ?
W1A W1 Ag1 112(5) . 13_554 ?
Ag4E W3 W3 53(3) 19_565 24_565 ?
Ag4E W3 Ag4B 80(4) 19_565 . ?
W3 W3 Ag4B 62.4(15) 24_565 . ?
Ag4E W3 Ag4D 73(4) 19_565 24_565 ?
W3 W3 Ag4D 92.5(16) 24_565 24_565 ?
Ag4B W3 Ag4D 43.8(18) . 24_565 ?
Ag4E W3 Ag4D 52(3) 19_565 19_565 ?
W3 W3 Ag4D 92.5(16) 24_565 19_565 ?
Ag4B W3 Ag4D 67(2) . 19_565 ?
Ag4D W3 Ag4D 30(3) 24_565 19_565 ?
Ag4E W3 Ag4A 20(2) 19_565 19_565 ?
W3 W3 Ag4A 70.9(9) 24_565 19_565 ?
Ag4B W3 Ag4A 96(2) . 19_565 ?
Ag4D W3 Ag4A 77(2) 24_565 19_565 ?
Ag4D W3 Ag4A 49.7(18) 19_565 19_565 ?
Ag4E W3 Ag4 76(4) 19_565 . ?
W3 W3 Ag4 71.6(9) 24_565 . ?
Ag4B W3 Ag4 14.8(8) . . ?
Ag4D W3 Ag4 29.1(16) 24_565 . ?
Ag4D W3 Ag4 53.7(17) 19_565 . ?
Ag4A W3 Ag4 89.3(16) 19_565 . ?
Ag4E W3 Ag4 23(3) 19_565 19_565 ?
W3 W3 Ag4 71.7(9) 24_565 19_565 ?
Ag4B W3 Ag4 76.2(18) . 19_565 ?
Ag4D W3 Ag4 53.9(18) 24_565 19_565 ?
Ag4D W3 Ag4 29.2(16) 19_565 19_565 ?
Ag4A W3 Ag4 23.4(6) 19_565 19_565 ?
Ag4 W3 Ag4 67.0(13) . 19_565 ?
Ag4E W3 Ag4D 50(4) 19_565 . ?
W3 W3 Ag4D 49.8(15) 24_565 . ?
Ag4B W3 Ag4D 30.0(14) . . ?
Ag4D W3 Ag4D 43(2) 24_565 . ?
Ag4D W3 Ag4D 51(2) 19_565 . ?
Ag4A W3 Ag4D 66.8(17) 19_565 . ?
Ag4 W3 Ag4D 28.1(12) . . ?
Ag4 W3 Ag4D 48.4(15) 19_565 . ?
Ag4E W3 Ag4D 28(4) 19_565 6 ?
W3 W3 Ag4D 50.7(16) 24_565 6 ?
Ag4B W3 Ag4D 52.6(18) . 6 ?
Ag4D W3 Ag4D 50(2) 24_565 6 ?
Ag4D W3 Ag4D 42(3) 19_565 6 ?
Ag4A W3 Ag4D 44.0(14) 19_565 6 ?
Ag4 W3 Ag4D 48.0(15) . 6 ?
Ag4 W3 Ag4D 27.7(12) 19_565 6 ?
Ag4D W3 Ag4D 23(2) . 6 ?

loop_
_geom_bond_atom_site_label_1
_geom_bond_atom_site_label_2
_geom_bond_distance
_geom_bond_site_symmetry_2
_geom_bond_publ_flag
T1 O4 1.6432(16) 2 ?
T1 O1 1.647(3) . ?
T1 O3 1.6525(19) 21 ?
T1 O2 1.680(2) . ?
T1 Ag4D 3.05(4) 24_565 ?
T2 O1 1.635(3) 8 ?
T2 O1 1.635(3) 18_545 ?
T2 O5 1.6361(13) 33_545 ?
T2 O5 1.6362(14) 8 ?
O1 T2 1.635(3) 15_554 ?
O1 Ag4D 2.49(4) 24_565 ?
O1 Ag4 2.584(8) . ?
O2 T1 1.680(2) 23 ?
O2 Ag1A 2.26(3) . ?
O2 Ag1 2.462(5) . ?
O3 T1 1.6525(19) 6 ?
O3 T1 1.6525(19) 20 ?
O4 T1 1.6432(16) 4 ?
O4 T1 1.6432(16) 3 ?
O4 Ag4D 2.48(4) 22_655 ?
O4 Ag4D 2.48(4) 21_655 ?
O5 T2 1.6360(13) 15_554 ?
O5 T2 1.6361(13) 32 ?
O5 Ag4B 2.519(16) 27 ?
O5 Ag2 2.557(5) 25_565 ?
Ag1 W1 2.401(8) 8 ?
Ag1 W1 2.401(8) 7_445 ?
Ag1 W1 2.401(8) 9_455 ?
Ag1 O2 2.462(5) 3 ?
Ag1 O2 2.462(5) 2 ?
Ag1A O2 2.26(3) 3 ?
Ag1A O2 2.26(3) 2 ?
Ag2 Ag2 0.43(2) 25_565 ?
Ag2 Ag2A 0.716(17) . ?
Ag2 Ag2A 1.15(3) 25_565 ?
Ag2 Ag2B 2.07(3) 25_565 ?
Ag2 Ag2B 2.51(3) . ?
Ag2 O5 2.557(5) 27 ?
Ag2 O5 2.557(5) 26_455 ?
Ag2 O5 2.557(5) 25_565 ?
Ag2A Ag2 1.15(3) 25_565 ?
Ag2A Ag2B 1.36(3) 25_565 ?
Ag2A Ag2A 1.86(4) 25_565 ?
Ag2A Ag2B 3.22(3) . ?
Ag2B Ag2A 1.36(3) 25_565 ?
Ag2B Ag2 2.07(3) 25_565 ?
Ag2B Ag4B 3.13(2) 25_565 ?
Ag2B Ag4B 3.13(2) 27 ?
Ag2B Ag4B 3.13(2) 26_455 ?
Ag4 Ag4B 0.84(2) . ?
Ag4 Ag4A 0.883(19) . ?
Ag4 Ag4D 1.09(5) 24_565 ?
Ag4 Ag4D 1.09(5) . ?
Ag4 Ag4E 1.25(8) . ?
Ag4 Ag4D 1.84(4) 19_565 ?
Ag4 Ag4D 1.84(4) 6 ?
Ag4 W3 2.20(4) 24_565 ?
Ag4 W3 2.20(4) . ?
Ag4 W3 2.21(4) 19_565 ?
Ag4 W3 2.21(4) 6 ?
Ag4 Ag4E 2.23(7) 19_565 ?
Ag4A Ag4E 1.11(7) . ?
Ag4A Ag4D 1.67(5) 24_565 ?
Ag4A Ag4D 1.67(5) . ?
Ag4A Ag4B 1.70(2) . ?
Ag4A W3 2.11(4) 19_565 ?
Ag4A W3 2.11(4) 6 ?
Ag4A Ag4D 2.42(4) 6 ?
Ag4A Ag4D 2.42(4) 19_565 ?
Ag4A Ag4B 2.724(19) 19_565 ?
Ag4A Ag4 3.03(2) 19_565 ?
Ag4A Ag4E 3.06(6) 19_565 ?
Ag4B Ag4D 1.23(5) 24_565 ?
Ag4B Ag4D 1.23(5) . ?
Ag4B W3 1.50(4) 24_565 ?
Ag4B W3 1.50(4) . ?
Ag4B Ag4E 1.72(7) 19_565 ?
Ag4B Ag4D 1.84(5) 19_565 ?
Ag4B Ag4D 1.84(5) 6 ?
Ag4B Ag4E 1.97(8) . ?
Ag4B Ag4 2.354(19) 19_565 ?
Ag4B O5 2.519(16) 26_455 ?
Ag4D Ag4D 0.91(8) 6 ?
Ag4D Ag4E 1.41(7) . ?
Ag4D Ag4D 1.54(9) 24_565 ?
Ag4D W3 1.74(7) 24_565 ?
Ag4D Ag4E 1.77(7) 19_565 ?
Ag4D Ag4D 1.79(8) 19_565 ?
Ag4D W3 1.79(7) 19_565 ?
Ag4D Ag4 1.84(4) 19_565 ?
Ag4D Ag4B 1.84(5) 19_565 ?
Ag4E W3 1.14(5) 19_565 ?
Ag4E W3 1.14(5) 6 ?
Ag4E Ag4D 1.41(7) 24_565 ?
Ag4E Ag4B 1.72(7) 19_565 ?
Ag4E Ag4D 1.77(7) 6 ?
Ag4E Ag4D 1.77(7) 19_565 ?
Ag4E Ag4 2.23(7) 19_565 ?
Ag4E Ag4E 2.67(13) 19_565 ?
W1 W1A 1.09(9) . ?
W1 Ag1 2.401(8) 13_554 ?
W3 Ag4E 1.14(5) 19_565 ?
W3 W3 1.39(7) 24_565 ?
W3 Ag4D 1.74(7) 24_565 ?
W3 Ag4D 1.79(7) 19_565 ?
W3 Ag4A 2.11(4) 19_565 ?
W3 Ag4 2.21(4) 19_565 ?
W3 Ag4D 2.31(7) 6 ?
